data_7130211
loop_
_publ_author_name
'Zang, Shuang-Quan'
'Li, Hai-Yang'
'Hua, Xue'
'Fu, Ting'
'Liu, Xiao-Fei'

_publ_section_title
;
 Photochromic and Electrochromic Properties of Viologen-Based
 Multifunctional Cd-MOF
;
_journal_name_full 'Chemical Communications'
_journal_paper_doi 10.1039/D2CC02703H
_journal_year 2022
_chemical_absolute_configuration ad
_chemical_formula_moiety 'C42 H34 Cd2 N4 O16, 5(H2 O)'
_chemical_formula_sum 'C42 H44 Cd2 N4 O21'
_chemical_formula_weight 1165.63
_space_group_crystal_system monoclinic
_space_group_IT_number 4
_space_group_name_Hall 'P 2yb'
_space_group_name_H-M_alt 'P 1 21 1'
_atom_sites_solution_hydrogens mixed
_atom_sites_solution_primary dual
_audit_creation_date 2021-06-21
_audit_creation_method
;
Olex2 1.2
(compiled 2018.05.29 svn.r3508 for OlexSys, GUI svn.r5506)
;
_audit_update_record
;
2021-06-21 deposited with the CCDC.	2022-06-07 downloaded from the CCDC.
;
_cell_angle_alpha 90
_cell_angle_beta 90.06
_cell_angle_gamma 90
_cell_formula_units_Z 2
_cell_length_a 8.74302(7)
_cell_length_b 23.97044(18)
_cell_length_c 10.19537(8)
_cell_measurement_reflns_used 19691
_cell_measurement_temperature 200.00(10)
_cell_measurement_theta_max 70.0010
_cell_measurement_theta_min 3.6990
_cell_volume 2136.68(3)
_computing_cell_refinement 'CrysAlisPro 1.171.39.7b (Rigaku OD, 2015)'
_computing_data_collection 'CrysAlisPro 1.171.39.7b (Rigaku OD, 2015)'
_computing_data_reduction 'CrysAlisPro 1.171.39.7b (Rigaku OD, 2015)'
_computing_molecular_graphics 'Olex2 (Dolomanov et al., 2009)'
_computing_publication_material 'Olex2 (Dolomanov et al., 2009)'
_computing_structure_refinement 'ShelXL (Sheldrick, 2015)'
_computing_structure_solution 'ShelXT (Sheldrick, 2015)'
_diffrn_ambient_environment N~2~
_diffrn_ambient_temperature 200.00(10)
_diffrn_detector 'CCD plate'
_diffrn_measured_fraction_theta_full 0.998
_diffrn_measured_fraction_theta_max 0.998
_diffrn_measurement_details
;
List of Runs (angles in degrees, time in seconds):

  # Type    Start    End  Width  t~exp~   \w     \q     \k     \f   Frames
#--------------------------------------------------------------------------
  1  \w      4.00  88.00   0.50    0.50    --    0.00  57.00 120.00  168
  2  \w    -89.00  19.00   0.50    0.50    --    0.00 -38.00 150.00  216
  3  \w     30.00  76.00   0.50    0.50    --    0.00  38.00  60.00   92
  4  \w    -28.00  20.00   0.50    0.50    --    0.00  38.00  60.00   96
  5  \w    143.00 188.00   0.50    0.50    --   98.80  61.00  30.00   90
  6  \w     72.00 187.00   0.50    0.50    --   98.80  45.00  90.00  230
  7  \w     94.00 129.00   0.50    0.50    --   98.80 -61.00 150.00   70
  8  \w     14.00 129.00   0.50    0.50    --   98.80 -61.00 -60.00  230
  9  \w     90.00 116.00   0.50    0.50    --   98.80  61.00  30.00   52
 10  \w     66.00 159.00   0.50    0.50    --   98.80  30.00-120.00  186
 11  \w     12.00 133.00   0.50    0.50    --   98.80 -82.00 150.00  242
 12  \w      9.00 121.00   0.50    0.50    --   98.80 -82.00  30.00  224
 13  \w     73.00 102.00   0.50    0.50    --   98.80 -82.00 -30.00   58
 14  \w     10.00  90.00   0.50    0.50    --   98.80 -61.00 150.00  160
 15  \w     91.00 127.00   0.50    0.50    --   98.80  45.00   0.00   72
 16  \w     38.00  98.00   0.50    0.50    --   98.80 -82.00 -60.00  120
 17  \w     64.00 104.00   0.50    0.50    --   98.80 -61.00  30.00   80
 18  \w     87.00 163.00   0.50    0.50    --   98.80  30.00-150.00  152
 19  \w     94.00 120.00   0.50    0.50    --   98.80 -82.00  90.00   52
 20  \w     83.00 117.00   0.50    0.50    --   98.80 -82.00-120.00   68
 21  \w     71.00 178.00   0.50    0.50    --   98.80  45.00 120.00  214
;
_diffrn_measurement_device 'four-circle diffractometer'
_diffrn_measurement_device_type 'XtaLAB Pro: Kappa single'
_diffrn_measurement_method '\w scans'
_diffrn_orient_matrix_type 'CrysAlisPro convention (1999,Acta A55,543-557)'
_diffrn_orient_matrix_UB_11 0.0455018000
_diffrn_orient_matrix_UB_12 -0.0601357000
_diffrn_orient_matrix_UB_13 0.0363679000
_diffrn_orient_matrix_UB_21 0.1423997000
_diffrn_orient_matrix_UB_22 0.0222856000
_diffrn_orient_matrix_UB_23 0.0717930000
_diffrn_orient_matrix_UB_31 -0.0931228000
_diffrn_orient_matrix_UB_32 0.0045790000
_diffrn_orient_matrix_UB_33 0.1278973000
_diffrn_radiation_monochromator graphite
_diffrn_radiation_probe x-ray
_diffrn_radiation_type CuK\a
_diffrn_radiation_wavelength 1.54184
_diffrn_reflns_av_R_equivalents 0.0274
_diffrn_reflns_av_unetI/netI 0.0268
_diffrn_reflns_Laue_measured_fraction_full 0.998
_diffrn_reflns_Laue_measured_fraction_max 0.998
_diffrn_reflns_limit_h_max 10
_diffrn_reflns_limit_h_min -10
_diffrn_reflns_limit_k_max 29
_diffrn_reflns_limit_k_min -29
_diffrn_reflns_limit_l_max 12
_diffrn_reflns_limit_l_min -12
_diffrn_reflns_number 20167
_diffrn_reflns_point_group_measured_fraction_full 0.998
_diffrn_reflns_point_group_measured_fraction_max 0.998
_diffrn_reflns_theta_full 67.684
_diffrn_reflns_theta_max 70.071
_diffrn_reflns_theta_min 3.688
_diffrn_source 'fine-focus sealed X-ray tube'
_diffrn_source_type 'Enhance (Cu) X-ray Source'
_exptl_absorpt_coefficient_mu 8.788
_exptl_absorpt_correction_T_max 0.76800
_exptl_absorpt_correction_T_min 0.74100
_exptl_absorpt_correction_type multi-scan
_exptl_absorpt_process_details
;
CrysAlisPro 1.171.39.7b (Rigaku Oxford Diffraction, 2015)
Empirical absorption correction using spherical harmonics,
 implemented in SCALE3 ABSPACK scaling algorithm.
;
_exptl_crystal_colour colourless
_exptl_crystal_colour_primary colourless
_exptl_crystal_density_diffrn 1.812
_exptl_crystal_description block
_exptl_crystal_F_000 1176
_exptl_crystal_size_max 0.041
_exptl_crystal_size_mid 0.033
_exptl_crystal_size_min 0.03
_refine_diff_density_max 0.585
_refine_diff_density_min -1.247
_refine_diff_density_rms 0.104
_refine_ls_abs_structure_details
;
 Flack x determined using 3388 quotients [(I+)-(I-)]/[(I+)+(I-)]
 (Parsons, Flack and Wagner, Acta Cryst. B69 (2013) 249-259).
;
_refine_ls_abs_structure_Flack 0.005(8)
_refine_ls_extinction_method none
_refine_ls_goodness_of_fit_ref 1.022
_refine_ls_hydrogen_treatment constr
_refine_ls_matrix_type full
_refine_ls_number_parameters 633
_refine_ls_number_reflns 7510
_refine_ls_number_restraints 219
_refine_ls_restrained_S_all 1.012
_refine_ls_R_factor_all 0.0355
_refine_ls_R_factor_gt 0.0355
_refine_ls_shift/su_max 0.002
_refine_ls_shift/su_mean 0.000
_refine_ls_structure_factor_coef Fsqd
_refine_ls_weighting_details 'w=1/[\s^2^(Fo^2^)+(0.0926P)^2^+0.5913P] where P=(Fo^2^+2Fc^2^)/3'
_refine_ls_weighting_scheme calc
_refine_ls_wR_factor_gt 0.1020
_refine_ls_wR_factor_ref 0.1020
_reflns_Friedel_coverage 0.949
_reflns_Friedel_fraction_full 0.998
_reflns_Friedel_fraction_max 0.997
_reflns_number_gt 7509
_reflns_number_total 8126
_reflns_threshold_expression 'I > 2\s(I)'
_cod_data_source_file d2cc02703h2.cif
_cod_data_source_block L-Cd-MOF
_cod_database_code 7130211
_shelx_shelxl_version_number 2014/7
_chemical_oxdiff_formula 'C H O N S Ag'
_chemical_oxdiff_usercomment ' '
_shelx_space_group_comment
;
The symmetry employed for this shelxl refinement is uniquely defined
by the following loop, which should always be used as a source of
symmetry information in preference to the above space-group names.
They are only intended as comments.
;
_shelx_estimated_absorpt_t_max 0.778
_shelx_estimated_absorpt_t_min 0.715
_reflns_odcompleteness_completeness 99.96
_reflns_odcompleteness_iscentric 1
_reflns_odcompleteness_theta 66.97
_olex2_refinement_description
;
1. Twinned data refinement
 Scales: 0.5745(19)
 0.4255(19)
2. Fixed Uiso
 At 1.2 times of:
  All C(H) groups, All C(H,H) groups
 At 1.5 times of:
  All O(H) groups, All O(H,H) groups
3. Restrained distances
 C42-C41 = C40-C41 = C40-C39
 1.48 with sigma of 0.01
 O9-C39 = O10-C39 = O14-C42 = O13-C42
 1.28 with sigma of 0.01
4. Rigid bond restraints
 All non-hydrogen atoms
 with sigma for 1-2 distances of 0.01 and sigma for 1-3 distances of 0.01
5. Uiso/Uaniso restraints and constraints
C10 \\sim C11: within 2A with sigma of 0.01 and sigma for terminal atoms of 0.02
C31 \\sim C30: within 2A with sigma of 0.01 and sigma for terminal atoms of 0.02
C16 \\sim C15: within 2A with sigma of 0.01 and sigma for terminal atoms of 0.02
C15 \\sim C16 \\sim N2 \\sim C19 \\sim C18: within 2A with sigma of 0.01 and
sigma for terminal atoms of 0.02
C15 \\sim C16 \\sim N2: within 2A with sigma of 0.01 and sigma for terminal
atoms of 0.02
Uanis(C15) \\sim Ueq: with sigma of 0.01 and sigma for terminal atoms of 0.02
Uanis(C15) \\sim Ueq, Uanis(C16) \\sim Ueq: with sigma of 0.01 and sigma for
terminal atoms of 0.02
6.a Everything fixed:
 C15
6.b Free rotating group:
 O6W(H6WA,H6WB), O7W(H7WA,H7WB), O4W(H4WA,H4WB), O5W(H5WA,H5WB), O3W(H3WA,H3WB)
6.c Rotating group:
 O2W(H2WA,H2WB), O1W(H1WA,H1WB)
6.d Ternary CH refined with riding coordinates:
 C40(H40), C41(H41)
6.e Secondary CH2 refined with riding coordinates:
 C28(H28A,H28B), C9(H9A,H9B)
6.f Aromatic/amide H refined with riding coordinates:
 C3(H3), C10(H10), C14(H14), C34(H34), C32(H32), C24(H24), C22(H22), C5(H5),
 C18(H18), C16(H16), C26(H26), C13(H13), C35(H35), C38(H38), C37(H37), C30(H30),
  C29(H29), C33(H33), C7(H7), C15(H15), C19(H19), C11(H11A)
6.g Idealised tetrahedral OH refined as rotating group:
 O12(H12), O11(H11)
;
_olex2_submission_special_instructions 'No special instructions were received'
_oxdiff_exptl_absorpt_empirical_details
;
Empirical correction (ABSPACK) includes:
- Absorption correction using spherical harmonics
- Frame scaling
- Detector area scaling
;
_oxdiff_exptl_absorpt_empirical_full_max 1.333
_oxdiff_exptl_absorpt_empirical_full_min 0.785

loop_
_space_group_symop_operation_xyz
'x, y, z'
'-x, y+1/2, -z'

loop_
_atom_site_label
_atom_site_type_symbol
_atom_site_fract_x
_atom_site_fract_y
_atom_site_fract_z
_atom_site_U_iso_or_equiv
_atom_site_adp_type
_atom_site_occupancy
_atom_site_site_symmetry_order
_atom_site_calc_flag
_atom_site_refinement_flags_posn
_atom_site_refinement_flags_adp
_atom_site_refinement_flags_occupancy
_atom_site_disorder_assembly
_atom_site_disorder_group
Cd2 Cd 0.79881(7) 0.42438(2) -0.24700(7) 0.01664(15) Uani 1 1 d . U . . .
Cd1 Cd 0.30027(8) 0.09953(2) 0.78970(7) 0.01835(15) Uani 1 1 d . U . . .
C28 C 0.3840(11) 0.2635(4) 0.2459(13) 0.020(2) Uani 1 1 d . U . . .
H28A H 0.3234 0.2645 0.1662 0.024 Uiso 1 1 calc R . . . .
H28B H 0.3146 0.2626 0.3200 0.024 Uiso 1 1 calc R . . . .
O2 O 0.3186(10) 0.1012(4) 0.5513(7) 0.0285(15) Uani 1 1 d . U . . .
N3 N 0.4827(11) 0.2115(4) 0.2465(10) 0.0169(17) Uani 1 1 d . U . . .
C8 C 0.2106(15) 0.1204(4) 0.0553(9) 0.0193(18) Uani 1 1 d . U . . .
O6 O 0.8013(11) 0.4455(3) 0.0230(8) 0.0268(17) Uani 1 1 d . U . . .
N2 N 0.5018(11) 0.5374(4) 0.2195(11) 0.0192(19) Uani 1 1 d . U . . .
O4 O 0.3127(10) 0.0840(3) 0.0578(8) 0.0258(17) Uani 1 1 d . U . . .
C3 C 0.2021(13) 0.1276(4) 0.3016(9) 0.0143(17) Uani 1 1 d . U . . .
H3 H 0.2762 0.0998 0.3058 0.017 Uiso 1 1 calc R . . . .
O3 O 0.1567(9) 0.1406(3) -0.0518(7) 0.0210(16) Uani 1 1 d . U . . .
C10 C 0.0264(13) 0.3317(5) 0.1533(12) 0.021(2) Uani 1 1 d . U . . .
H10 H -0.0084 0.3137 0.0782 0.025 Uiso 1 1 calc R . . . .
O8 O 0.7972(10) 0.4301(4) 0.5162(7) 0.0272(16) Uani 1 1 d . U . . .
C27 C 0.6831(13) 0.3995(4) 0.5117(10) 0.0163(19) Uani 1 1 d . U . . .
C1 C 0.2039(16) 0.1316(4) 0.5481(10) 0.0191(19) Uani 1 1 d . U . . .
C4 C 0.1492(12) 0.1454(4) 0.1806(11) 0.0172(19) Uani 1 1 d . U . . .
C14 C 0.0177(13) 0.3423(5) 0.3798(12) 0.021(2) Uani 1 1 d . U . . .
H14 H -0.0210 0.3311 0.4605 0.025 Uiso 1 1 calc R . . . .
C34 C 0.9455(13) 0.0073(5) 0.1465(12) 0.024(2) Uani 1 1 d . U . . .
H34 H 0.9712 -0.0110 0.0691 0.029 Uiso 1 1 calc R . . . .
C32 C 0.6401(13) 0.1476(4) 0.1328(10) 0.020(2) Uani 1 1 d . U . . .
H32 H 0.6776 0.1337 0.0540 0.024 Uiso 1 1 calc R . . . .
N4 N 1.0171(11) -0.0073(4) 0.2549(12) 0.0164(18) Uani 1 1 d . U . . .
C17 C 0.2830(12) 0.4524(5) 0.2412(11) 0.018(2) Uani 1 1 d . U . . .
C31 C 0.6845(13) 0.1233(4) 0.2507(10) 0.0167(19) Uani 1 1 d . U . . .
O5 O 0.6822(12) 0.3781(3) -0.0847(8) 0.0302(19) Uani 1 1 d . U . . .
C12 C 0.1723(12) 0.4053(4) 0.2521(10) 0.016(2) Uani 1 1 d . U . . .
C24 C 0.5249(12) 0.3361(5) 0.3740(11) 0.018(2) Uani 1 1 d . U . . .
H24 H 0.4843 0.3211 0.4506 0.022 Uiso 1 1 calc R . . . .
C22 C 0.5441(13) 0.3372(4) 0.1375(11) 0.016(2) Uani 1 1 d . U . . .
H22 H 0.5161 0.3225 0.0564 0.019 Uiso 1 1 calc R . . . .
C5 C 0.0397(12) 0.1884(5) 0.1743(12) 0.0153(19) Uani 1 1 d . U . . .
H5 H 0.0021 0.2000 0.0934 0.018 Uiso 1 1 calc R . . . .
O1 O 0.1275(10) 0.1453(3) 0.6476(8) 0.0233(15) Uani 1 1 d . U . . .
C23 C 0.4823(13) 0.3147(5) 0.2537(11) 0.014(2) Uani 1 1 d . U . . .
C18 C 0.3429(12) 0.4680(5) 0.1214(12) 0.024(2) Uani 1 1 d . U . . .
H18 H 0.3115 0.4502 0.0450 0.029 Uiso 1 1 calc R . . . .
C16 C 0.3371(13) 0.4794(5) 0.3527(12) 0.027(2) Uani 1 1 d . U . . .
H16 H 0.3018 0.4691 0.4353 0.032 Uiso 1 1 calc R . . . .
C20 C 0.7144(16) 0.4041(4) 0.0207(10) 0.020(2) Uani 1 1 d . U . . .
C36 C 0.7962(13) 0.0762(4) 0.2553(10) 0.0172(19) Uani 1 1 d . U . . .
C26 C 0.6871(14) 0.4024(4) 0.2669(10) 0.0162(18) Uani 1 1 d . U . . .
H26 H 0.7547 0.4323 0.2721 0.019 Uiso 1 1 calc R . . . .
N1 N -0.0212(10) 0.3144(3) 0.2715(10) 0.0157(18) Uani 1 1 d . U . . .
C21 C 0.6466(11) 0.3810(4) 0.1445(11) 0.0170(19) Uani 1 1 d . U . . .
C13 C 0.1149(12) 0.3878(5) 0.3731(11) 0.020(2) Uani 1 1 d . U . . .
H13 H 0.1421 0.4066 0.4493 0.024 Uiso 1 1 calc R . . . .
C25 C 0.6276(12) 0.3796(5) 0.3806(10) 0.0186(19) Uani 1 1 d . U . . .
C35 C 0.8341(12) 0.0481(4) 0.1414(12) 0.022(2) Uani 1 1 d . U . . .
H35 H 0.7856 0.0566 0.0626 0.026 Uiso 1 1 calc R . . . .
O7 O 0.6108(9) 0.3839(4) 0.6140(7) 0.0244(17) Uani 1 1 d . U . . .
C38 C 0.9771(13) 0.0187(4) 0.3681(12) 0.021(2) Uani 1 1 d . U . . .
H38 H 1.0252 0.0084 0.4458 0.025 Uiso 1 1 calc R . . . .
C37 C 0.8662(13) 0.0600(5) 0.3710(11) 0.022(2) Uani 1 1 d . U . . .
H37 H 0.8391 0.0767 0.4499 0.027 Uiso 1 1 calc R . . . .
C30 C 0.6215(13) 0.1444(5) 0.3664(11) 0.0189(19) Uani 1 1 d . U . . .
H30 H 0.6450 0.1280 0.4467 0.023 Uiso 1 1 calc R . . . .
C29 C 0.5229(13) 0.1902(5) 0.3608(12) 0.021(2) Uani 1 1 d . U . . .
H29 H 0.4854 0.2057 0.4380 0.026 Uiso 1 1 calc R . . . .
C2 C 0.1462(11) 0.1506(4) 0.4161(10) 0.0151(18) Uani 1 1 d . U . . .
C33 C 0.5422(13) 0.1916(5) 0.1324(11) 0.019(2) Uani 1 1 d . U . . .
H33 H 0.5155 0.2083 0.0532 0.023 Uiso 1 1 calc R . . . .
C7 C 0.0372(12) 0.1945(4) 0.4092(11) 0.0159(19) Uani 1 1 d . U . . .
H7 H -0.0008 0.2105 0.4857 0.019 Uiso 1 1 calc R . . . .
C15 C 0.4468 0.5229 0.3395 0.024 Uani 1 1 d . U . . .
H15 H 0.4813 0.5416 0.4137 0.028 Uiso 1 1 calc R . . . .
C19 C 0.4509(14) 0.5108(5) 0.1156(12) 0.026(2) Uani 1 1 d . U . . .
H19 H 0.4888 0.5211 0.0339 0.031 Uiso 1 1 calc R . . . .
C11 C 0.1266(14) 0.3760(5) 0.1416(11) 0.025(2) Uani 1 1 d . U . . .
H11A H 0.1634 0.3862 0.0594 0.030 Uiso 1 1 calc R . . . .
C9 C -0.1178(11) 0.2635(4) 0.2796(12) 0.019(2) Uani 1 1 d . U . . .
H9A H -0.1824 0.2606 0.2024 0.022 Uiso 1 1 calc R . . . .
H9B H -0.1829 0.2651 0.3565 0.022 Uiso 1 1 calc R . . . .
O9 O 0.9408(10) 0.3461(4) -0.2778(11) 0.035(2) Uani 1 1 d D U . . .
C39 C 1.0746(10) 0.3401(4) -0.2312(10) 0.024(2) Uani 1 1 d D U . . .
C40 C 1.1530(11) 0.2854(4) -0.2622(11) 0.024(2) Uani 1 1 d D U . . .
H40 H 1.1816 0.2864 -0.3551 0.028 Uiso 1 1 calc R . . . .
O12 O 1.2584(10) 0.2553(4) -0.0540(8) 0.0274(18) Uani 1 1 d . U . . .
H12 H 1.2595 0.2212 -0.0484 0.041 Uiso 1 1 calc GR . . . .
O10 O 1.1464(10) 0.3766(3) -0.1670(9) 0.0295(18) Uani 1 1 d D U . . .
C41 C 1.2957(12) 0.2716(4) -0.1854(9) 0.0221(18) Uani 1 1 d D U . . .
H41 H 1.3553 0.3061 -0.1789 0.027 Uiso 1 1 calc R . . . .
O11 O 1.0393(8) 0.2423(3) -0.2474(11) 0.034(2) Uani 1 1 d . U . . .
H11 H 1.0622 0.2155 -0.2933 0.050 Uiso 1 1 calc GR . . . .
C42 C 1.3949(10) 0.2295(4) -0.2563(9) 0.022(2) Uani 1 1 d D U . . .
O13 O 1.4347(9) 0.1838(3) -0.2004(9) 0.0263(17) Uani 1 1 d D U . . .
O14 O 1.4357(9) 0.2426(4) -0.3717(8) 0.0315(18) Uani 1 1 d D U . . .
O2W O 0.6188(10) 0.4982(4) -0.2354(12) 0.037(2) Uani 1 1 d . U . . .
H2WA H 0.5254 0.4850 -0.2352 0.055 Uiso 1 1 d GR . . . .
H2WB H 0.6219 0.5184 -0.3067 0.055 Uiso 1 1 d GR . . . .
O1W O 0.1211(11) 0.0261(4) 0.7955(11) 0.033(2) Uani 1 1 d . U . . .
H1WA H 0.0915 0.0189 0.7177 0.050 Uiso 1 1 d GR . . . .
H1WB H 0.0402 0.0368 0.8348 0.050 Uiso 1 1 d GR . . . .
C6 C -0.0118(12) 0.2134(4) 0.2881(10) 0.013(2) Uani 1 1 d . U . . .
O6W O -0.1267(10) 0.0962(4) -0.1440(9) 0.0364(18) Uani 1 1 d . U . . .
H6WA H -0.0503 0.1170 -0.1274 0.055 Uiso 1 1 d G . . . .
H6WB H -0.1761 0.1137 -0.2029 0.055 Uiso 1 1 d G . . . .
O7W O 0.3490(10) 0.4414(4) 0.6774(13) 0.048(3) Uani 1 1 d . U . . .
H7WA H 0.2882 0.4287 0.7353 0.072 Uiso 1 1 d G . . . .
H7WB H 0.4045 0.4150 0.6485 0.072 Uiso 1 1 d G . . . .
O4W O 0.8022(14) 0.2630(4) -0.0500(8) 0.0395(19) Uani 1 1 d . U . . .
H4WA H 0.8526 0.2456 -0.1085 0.059 Uiso 1 1 d G . . . .
H4WB H 0.7361 0.2816 -0.0926 0.059 Uiso 1 1 d G . . . .
O5W O -0.2876(10) 0.1524(3) -0.3281(8) 0.0317(17) Uani 1 1 d . U . . .
H5WA H -0.3724 0.1545 -0.2877 0.047 Uiso 1 1 d G . . . .
H5WB H -0.2619 0.1862 -0.3412 0.047 Uiso 1 1 d G . . . .
O3W O 0.7637(9) 0.2643(4) -0.4117(10) 0.0316(19) Uani 1 1 d . U . . .
H3WA H 0.6759 0.2771 -0.3921 0.047 Uiso 1 1 d G . . . .
H3WB H 0.8253 0.2828 -0.3639 0.047 Uiso 1 1 d G . . . .

loop_
_atom_site_aniso_label
_atom_site_aniso_U_11
_atom_site_aniso_U_22
_atom_site_aniso_U_33
_atom_site_aniso_U_23
_atom_site_aniso_U_13
_atom_site_aniso_U_12
Cd2 0.0208(3) 0.0150(3) 0.0141(3) -0.0003(3) 0.0000(4) -0.0020(4)
Cd1 0.0233(3) 0.0186(3) 0.0131(3) 0.0010(3) 0.0016(3) 0.0064(4)
C28 0.014(4) 0.020(5) 0.027(5) 0.006(4) -0.006(4) 0.001(3)
O2 0.038(4) 0.028(3) 0.020(3) 0.005(4) -0.004(3) 0.009(4)
N3 0.021(4) 0.014(4) 0.016(4) 0.004(3) 0.003(4) -0.003(3)
C8 0.026(5) 0.018(4) 0.014(4) -0.004(3) -0.002(5) -0.004(4)
O6 0.035(4) 0.021(3) 0.024(4) 0.005(3) 0.005(4) -0.011(4)
N2 0.022(4) 0.018(4) 0.018(4) 0.005(4) 0.001(4) -0.006(3)
O4 0.027(4) 0.031(4) 0.020(4) -0.001(3) 0.005(4) 0.010(3)
C3 0.016(4) 0.011(4) 0.016(4) 0.000(3) -0.007(5) -0.002(4)
O3 0.025(4) 0.027(4) 0.010(3) -0.005(3) 0.006(3) 0.008(3)
C10 0.024(5) 0.027(5) 0.013(5) 0.000(4) 0.005(4) -0.012(4)
O8 0.031(4) 0.032(4) 0.019(3) -0.006(3) 0.000(4) -0.012(4)
C27 0.016(5) 0.014(4) 0.019(4) 0.003(3) 0.003(4) 0.001(4)
C1 0.022(5) 0.015(4) 0.020(4) -0.004(3) 0.006(5) 0.001(4)
C4 0.020(5) 0.016(4) 0.016(4) -0.001(4) 0.005(4) -0.003(3)
C14 0.027(5) 0.017(5) 0.019(5) -0.006(4) 0.005(4) 0.002(4)
C34 0.026(6) 0.022(5) 0.025(5) -0.001(4) 0.001(5) 0.007(4)
C32 0.027(5) 0.019(5) 0.013(4) 0.002(4) -0.003(4) 0.000(4)
N4 0.015(4) 0.015(4) 0.019(5) 0.000(4) 0.005(4) 0.002(3)
C17 0.015(5) 0.020(5) 0.020(5) -0.003(3) 0.008(5) -0.004(4)
C31 0.016(4) 0.023(4) 0.012(4) 0.001(3) 0.005(4) -0.004(4)
O5 0.049(5) 0.031(4) 0.011(3) 0.006(3) 0.010(4) -0.010(4)
C12 0.016(5) 0.015(4) 0.016(5) -0.001(3) 0.003(4) -0.002(3)
C24 0.018(5) 0.018(4) 0.018(5) 0.004(4) -0.005(4) 0.002(4)
C22 0.022(5) 0.011(4) 0.016(5) 0.006(4) 0.001(4) 0.000(4)
C5 0.016(5) 0.019(5) 0.011(5) 0.001(4) -0.007(4) 0.000(4)
O1 0.031(4) 0.026(4) 0.013(3) -0.001(3) -0.003(3) 0.004(3)
C23 0.016(5) 0.015(4) 0.011(5) 0.003(4) 0.005(4) 0.001(4)
C18 0.024(5) 0.030(5) 0.020(5) 0.001(4) 0.007(4) -0.009(4)
C16 0.034(5) 0.024(5) 0.021(5) -0.001(4) 0.007(4) -0.013(4)
C20 0.028(6) 0.016(4) 0.017(4) 0.006(3) 0.004(5) 0.000(4)
C36 0.023(5) 0.013(4) 0.015(4) 0.001(3) -0.003(5) -0.006(4)
C26 0.019(5) 0.013(4) 0.017(4) -0.002(3) 0.000(4) 0.004(4)
N1 0.014(4) 0.012(4) 0.021(5) 0.004(3) 0.002(4) 0.000(3)
C21 0.017(4) 0.018(5) 0.016(5) -0.001(4) 0.003(4) -0.005(4)
C13 0.020(5) 0.025(5) 0.015(5) -0.002(4) 0.005(4) -0.006(4)
C25 0.020(5) 0.025(5) 0.010(4) -0.003(4) 0.005(4) 0.005(4)
C35 0.026(5) 0.018(5) 0.022(5) 0.003(4) 0.003(4) 0.001(4)
O7 0.030(4) 0.036(4) 0.007(3) -0.007(3) -0.001(3) -0.008(4)
C38 0.027(5) 0.012(4) 0.023(5) -0.004(4) 0.003(5) 0.004(4)
C37 0.028(5) 0.020(5) 0.018(5) -0.004(4) 0.002(4) -0.002(4)
C30 0.021(4) 0.020(4) 0.015(5) -0.002(4) -0.005(4) 0.004(4)
C29 0.023(5) 0.023(5) 0.018(5) 0.000(4) -0.003(4) 0.003(4)
C2 0.016(4) 0.010(4) 0.020(4) -0.002(3) -0.002(4) 0.000(3)
C33 0.025(5) 0.017(4) 0.015(5) -0.003(4) 0.000(4) -0.002(4)
C7 0.022(5) 0.014(4) 0.012(5) -0.005(4) 0.003(4) -0.001(4)
C15 0.030 0.020 0.021 -0.001 0.007 -0.014
C19 0.028(5) 0.026(5) 0.024(5) 0.005(4) 0.003(4) -0.009(4)
C11 0.032(5) 0.031(5) 0.013(5) 0.005(4) -0.001(4) -0.010(4)
C9 0.012(4) 0.017(5) 0.026(6) 0.001(4) 0.005(4) -0.002(3)
O9 0.030(4) 0.029(4) 0.047(6) -0.004(4) -0.002(4) 0.017(3)
C39 0.030(5) 0.025(5) 0.016(5) 0.003(4) -0.001(4) 0.001(4)
C40 0.024(4) 0.027(5) 0.021(5) 0.001(4) 0.007(4) 0.009(4)
O12 0.040(4) 0.028(4) 0.015(4) -0.002(3) 0.003(3) 0.000(4)
O10 0.038(4) 0.021(3) 0.030(5) -0.002(3) 0.000(4) 0.005(3)
C41 0.028(4) 0.019(4) 0.019(4) 0.001(4) -0.003(5) 0.005(4)
O11 0.028(3) 0.025(4) 0.048(5) -0.015(4) -0.005(4) 0.007(3)
C42 0.016(4) 0.027(5) 0.024(5) 0.004(4) 0.004(4) 0.000(4)
O13 0.023(4) 0.017(3) 0.038(5) 0.004(3) 0.001(4) 0.002(3)
O14 0.037(4) 0.032(4) 0.026(4) 0.005(3) 0.012(4) 0.003(3)
O2W 0.026(4) 0.029(4) 0.055(7) -0.010(5) 0.004(5) 0.004(3)
O1W 0.042(5) 0.021(4) 0.036(5) -0.007(4) 0.002(5) -0.002(3)
C6 0.013(5) 0.011(4) 0.014(5) 0.002(4) -0.001(4) 0.000(4)
O6W 0.032(4) 0.043(5) 0.034(4) 0.015(5) -0.005(3) -0.005(4)
O7W 0.026(4) 0.046(5) 0.072(8) 0.008(5) 0.011(5) 0.004(4)
O4W 0.057(5) 0.036(5) 0.025(4) 0.003(3) 0.001(5) -0.003(5)
O5W 0.026(4) 0.037(4) 0.032(4) 0.005(3) 0.005(4) 0.002(4)
O3W 0.028(4) 0.032(4) 0.034(5) -0.001(4) 0.005(4) 0.007(3)

loop_
_atom_type_symbol
_atom_type_description
_atom_type_scat_dispersion_real
_atom_type_scat_dispersion_imag
_atom_type_scat_source
C C 0.0181 0.0091 'International Tables Vol C Tables 4.2.6.8 and 6.1.1.4'
H H 0.0000 0.0000 'International Tables Vol C Tables 4.2.6.8 and 6.1.1.4'
Cd Cd 0.1185 4.6533 'International Tables Vol C Tables 4.2.6.8 and 6.1.1.4'
N N 0.0311 0.0180 'International Tables Vol C Tables 4.2.6.8 and 6.1.1.4'
O O 0.0492 0.0322 'International Tables Vol C Tables 4.2.6.8 and 6.1.1.4'

loop_
_geom_angle_atom_site_label_1
_geom_angle_atom_site_label_2
_geom_angle_atom_site_label_3
_geom_angle
_geom_angle_site_symmetry_1
_geom_angle_site_symmetry_3
_geom_angle_publ_flag
O8 Cd2 C27 27.1(3) 1_554 1_554 ?
N4 Cd2 O8 85.8(4) 2_755 1_554 ?
N4 Cd2 C27 112.5(4) 2_755 1_554 ?
N4 Cd2 O7 138.9(4) 2_755 1_554 ?
N4 Cd2 O2W 86.3(4) 2_755 . ?
O5 Cd2 O8 139.8(3) . 1_554 ?
O5 Cd2 C27 113.0(3) . 1_554 ?
O5 Cd2 N4 134.3(4) . 2_755 ?
O5 Cd2 O7 85.6(3) . 1_554 ?
O5 Cd2 O9 86.7(4) . . ?
O5 Cd2 O2W 91.7(4) . . ?
O7 Cd2 O8 54.9(3) 1_554 1_554 ?
O7 Cd2 C27 27.9(3) 1_554 1_554 ?
O9 Cd2 O8 84.9(4) . 1_554 ?
O9 Cd2 C27 84.1(3) . 1_554 ?
O9 Cd2 N4 101.6(4) . 2_755 ?
O9 Cd2 O7 87.6(3) . 1_554 ?
O9 Cd2 O2W 170.4(3) . . ?
O2W Cd2 O8 90.2(4) . 1_554 ?
O2W Cd2 C27 87.8(4) . 1_554 ?
O2W Cd2 O7 82.8(3) . 1_554 ?
N2 Cd1 O2 85.4(4) 2_646 . ?
N2 Cd1 O1 139.6(3) 2_646 . ?
N2 Cd1 O13 100.6(4) 2_646 1_456 ?
N2 Cd1 O1W 91.0(4) 2_646 . ?
O3 Cd1 O2 137.7(3) 1_556 . ?
O3 Cd1 N2 136.9(3) 1_556 2_646 ?
O3 Cd1 O1 83.2(3) 1_556 . ?
O3 Cd1 O13 82.7(3) 1_556 1_456 ?
O3 Cd1 O1W 86.5(3) 1_556 . ?
O1 Cd1 O2 54.8(3) . . ?
O13 Cd1 O2 89.8(3) 1_456 . ?
O13 Cd1 O1 86.9(3) 1_456 . ?
O13 Cd1 O1W 167.9(3) 1_456 . ?
O1W Cd1 O2 94.7(4) . . ?
O1W Cd1 O1 86.4(3) . . ?
H28A C28 H28B 108.1 . . ?
N3 C28 H28A 109.6 . . ?
N3 C28 H28B 109.6 . . ?
C23 C28 H28A 109.6 . . ?
C23 C28 H28B 109.6 . . ?
C23 C28 N3 110.3(8) . . ?
C1 O2 Cd1 89.0(6) . . ?
C29 N3 C28 118.2(10) . . ?
C29 N3 C33 121.2(9) . . ?
C33 N3 C28 120.2(10) . . ?
O4 C8 O3 122.9(10) . . ?
O4 C8 C4 121.0(9) . . ?
O3 C8 C4 116.0(9) . . ?
C15 N2 Cd1 118.1(6) . 2_656 ?
C19 N2 Cd1 122.6(8) . 2_656 ?
C19 N2 C15 118.8(8) . . ?
C4 C3 H3 119.6 . . ?
C2 C3 H3 119.6 . . ?
C2 C3 C4 120.8(9) . . ?
C8 O3 Cd1 103.8(6) . 1_554 ?
N1 C10 H10 119.6 . . ?
N1 C10 C11 120.9(11) . . ?
C11 C10 H10 119.6 . . ?
C27 O8 Cd2 90.4(6) . 1_556 ?
O8 C27 Cd2 62.5(6) . 1_556 ?
O8 C27 C25 118.7(9) . . ?
O8 C27 O7 122.8(10) . . ?
C25 C27 Cd2 173.7(7) . 1_556 ?
O7 C27 Cd2 60.6(5) . 1_556 ?
O7 C27 C25 118.4(9) . . ?
O2 C1 O1 124.2(10) . . ?
O2 C1 C2 118.1(9) . . ?
O1 C1 C2 117.6(10) . . ?
C3 C4 C8 120.8(9) . . ?
C3 C4 C5 119.5(10) . . ?
C5 C4 C8 119.6(10) . . ?
N1 C14 H14 119.7 . . ?
N1 C14 C13 120.6(10) . . ?
C13 C14 H14 119.7 . . ?
N4 C34 H34 118.2 . . ?
N4 C34 C35 123.6(11) . . ?
C35 C34 H34 118.2 . . ?
C31 C32 H32 119.9 . . ?
C33 C32 H32 119.9 . . ?
C33 C32 C31 120.2(10) . . ?
C34 N4 Cd2 119.5(8) . 2_745 ?
C34 N4 C38 118.0(9) . . ?
C38 N4 Cd2 122.6(8) . 2_745 ?
C18 C17 C12 121.2(10) . . ?
C18 C17 C16 117.9(10) . . ?
C16 C17 C12 120.7(9) . . ?
C32 C31 C36 121.7(10) . . ?
C32 C31 C30 117.9(10) . . ?
C30 C31 C36 120.4(9) . . ?
C20 O5 Cd2 106.3(7) . . ?
C13 C12 C17 121.9(9) . . ?
C11 C12 C17 120.6(10) . . ?
C11 C12 C13 117.5(9) . . ?
C23 C24 H24 120.0 . . ?
C23 C24 C25 120.0(11) . . ?
C25 C24 H24 120.0 . . ?
C23 C22 H22 120.2 . . ?
C21 C22 H22 120.2 . . ?
C21 C22 C23 119.7(11) . . ?
C4 C5 H5 120.0 . . ?
C6 C5 C4 120.1(10) . . ?
C6 C5 H5 120.0 . . ?
C1 O1 Cd1 91.9(7) . . ?
C24 C23 C28 120.3(10) . . ?
C24 C23 C22 120.2(11) . . ?
C22 C23 C28 119.2(11) . . ?
C17 C18 H18 120.2 . . ?
C17 C18 C19 119.6(11) . . ?
C19 C18 H18 120.2 . . ?
C17 C16 H16 120.3 . . ?
C17 C16 C15 119.4(9) . . ?
C15 C16 H16 120.3 . . ?
O6 C20 O5 122.6(10) . . ?
O6 C20 C21 121.2(9) . . ?
O5 C20 C21 116.2(10) . . ?
C35 C36 C31 119.9(9) . . ?
C35 C36 C37 118.3(10) . . ?
C37 C36 C31 121.8(10) . . ?
C21 C26 H26 119.7 . . ?
C25 C26 H26 119.7 . . ?
C25 C26 C21 120.7(10) . . ?
C10 N1 C9 118.7(10) . . ?
C14 N1 C10 120.6(9) . . ?
C14 N1 C9 120.7(10) . . ?
C22 C21 C20 119.6(10) . . ?
C22 C21 C26 119.3(10) . . ?
C26 C21 C20 121.1(9) . . ?
C14 C13 C12 120.2(10) . . ?
C14 C13 H13 119.9 . . ?
C12 C13 H13 119.9 . . ?
C24 C25 C27 119.6(10) . . ?
C24 C25 C26 120.2(10) . . ?
C26 C25 C27 120.0(10) . . ?
C34 C35 C36 118.8(11) . . ?
C34 C35 H35 120.6 . . ?
C36 C35 H35 120.6 . . ?
C27 O7 Cd2 91.5(6) . 1_556 ?
N4 C38 H38 119.1 . . ?
N4 C38 C37 121.8(11) . . ?
C37 C38 H38 119.1 . . ?
C36 C37 C38 119.4(10) . . ?
C36 C37 H37 120.3 . . ?
C38 C37 H37 120.3 . . ?
C31 C30 H30 120.2 . . ?
C31 C30 C29 119.6(10) . . ?
C29 C30 H30 120.2 . . ?
N3 C29 C30 120.2(11) . . ?
N3 C29 H29 119.9 . . ?
C30 C29 H29 119.9 . . ?
C3 C2 C1 121.0(9) . . ?
C3 C2 C7 119.4(9) . . ?
C7 C2 C1 119.5(9) . . ?
N3 C33 H33 119.6 . . ?
C32 C33 N3 120.7(10) . . ?
C32 C33 H33 119.6 . . ?
C2 C7 H7 120.2 . . ?
C6 C7 C2 119.5(9) . . ?
C6 C7 H7 120.2 . . ?
N2 C15 C16 120.7(6) . . ?
N2 C15 H15 119.6 . . ?
C16 C15 H15 119.6 . . ?
N2 C19 C18 123.5(11) . . ?
N2 C19 H19 118.3 . . ?
C18 C19 H19 118.3 . . ?
C10 C11 C12 120.1(10) . . ?
C10 C11 H11A 120.0 . . ?
C12 C11 H11A 120.0 . . ?
N1 C9 H9A 110.1 . . ?
N1 C9 H9B 110.1 . . ?
N1 C9 C6 107.8(8) . . ?
H9A C9 H9B 108.5 . . ?
C6 C9 H9A 110.1 . . ?
C6 C9 H9B 110.1 . . ?
C39 O9 Cd2 123.0(7) . . ?
O9 C39 C40 116.0(8) . . ?
O10 C39 O9 125.0(9) . . ?
O10 C39 C40 119.0(8) . . ?
C39 C40 H40 107.2 . . ?
C41 C40 C39 117.1(8) . . ?
C41 C40 H40 107.2 . . ?
O11 C40 C39 106.6(8) . . ?
O11 C40 H40 107.2 . . ?
O11 C40 C41 111.0(8) . . ?
C41 O12 H12 109.5 . . ?
C40 C41 H41 106.8 . . ?
C40 C41 C42 111.8(7) . . ?
O12 C41 C40 110.9(9) . . ?
O12 C41 H41 106.8 . . ?
O12 C41 C42 113.3(8) . . ?
C42 C41 H41 106.8 . . ?
C40 O11 H11 109.5 . . ?
O13 C42 C41 120.7(9) . . ?
O14 C42 C41 116.1(8) . . ?
O14 C42 O13 123.2(9) . . ?
C42 O13 Cd1 125.6(7) . 1_654 ?
Cd2 O2W H2WA 110.6 . . ?
Cd2 O2W H2WB 110.5 . . ?
H2WA O2W H2WB 103.4 . . ?
Cd1 O1W H1WA 109.2 . . ?
Cd1 O1W H1WB 109.8 . . ?
H1WA O1W H1WB 104.3 . . ?
C5 C6 C7 120.5(9) . . ?
C5 C6 C9 119.6(10) . . ?
C7 C6 C9 119.8(10) . . ?
H6WA O6W H6WB 104.5 . . ?
H7WA O7W H7WB 109.4 . . ?
H4WA O4W H4WB 104.5 . . ?
H5WA O5W H5WB 104.5 . . ?
H3WA O3W H3WB 104.5 . . ?

loop_
_geom_bond_atom_site_label_1
_geom_bond_atom_site_label_2
_geom_bond_distance
_geom_bond_site_symmetry_2
_geom_bond_publ_flag
Cd2 O8 2.418(7) 1_554 ?
Cd2 C27 2.725(11) 1_554 ?
Cd2 N4 2.298(9) 2_755 ?
Cd2 O5 2.238(8) . ?
Cd2 O7 2.376(7) 1_554 ?
Cd2 O9 2.272(8) . ?
Cd2 O2W 2.371(9) . ?
Cd1 O2 2.437(7) . ?
Cd1 N2 2.285(9) 2_646 ?
Cd1 O3 2.272(7) 1_556 ?
Cd1 O1 2.363(8) . ?
Cd1 O13 2.340(8) 1_456 ?
Cd1 O1W 2.357(9) . ?
C28 H28A 0.9700 . ?
C28 H28B 0.9700 . ?
C28 N3 1.516(13) . ?
C28 C23 1.501(16) . ?
O2 C1 1.240(15) . ?
N3 C29 1.320(16) . ?
N3 C33 1.362(15) . ?
C8 O4 1.248(14) . ?
C8 O3 1.284(13) . ?
C8 C4 1.510(14) . ?
O6 C20 1.249(14) . ?
N2 Cd1 2.285(9) 2_656 ?
N2 C15 1.360(11) . ?
N2 C19 1.313(17) . ?
C3 H3 0.9300 . ?
C3 C4 1.385(14) . ?
C3 C2 1.381(14) . ?
O3 Cd1 2.272(7) 1_554 ?
C10 H10 0.9300 . ?
C10 N1 1.341(15) . ?
C10 C11 1.381(15) . ?
O8 Cd2 2.418(7) 1_556 ?
O8 C27 1.239(14) . ?
C27 Cd2 2.725(11) 1_556 ?
C27 C25 1.499(15) . ?
C27 O7 1.276(13) . ?
C1 O1 1.259(14) . ?
C1 C2 1.506(15) . ?
C4 C5 1.408(16) . ?
C14 H14 0.9300 . ?
C14 N1 1.334(15) . ?
C14 C13 1.383(16) . ?
C34 H34 0.9300 . ?
C34 N4 1.317(17) . ?
C34 C35 1.382(15) . ?
C32 H32 0.9300 . ?
C32 C31 1.391(14) . ?
C32 C33 1.358(16) . ?
N4 Cd2 2.298(9) 2_745 ?
N4 C38 1.357(16) . ?
C17 C12 1.492(15) . ?
C17 C18 1.381(15) . ?
C17 C16 1.390(16) . ?
C31 C36 1.493(16) . ?
C31 C30 1.397(15) . ?
O5 C20 1.274(14) . ?
C12 C13 1.397(14) . ?
C12 C11 1.387(15) . ?
C24 H24 0.9300 . ?
C24 C23 1.381(17) . ?
C24 C25 1.379(16) . ?
C22 H22 0.9300 . ?
C22 C23 1.409(15) . ?
C22 C21 1.383(15) . ?
C5 H5 0.9300 . ?
C5 C6 1.382(16) . ?
C18 H18 0.9300 . ?
C18 C19 1.395(15) . ?
C16 H16 0.9300 . ?
C16 C15 1.424(10) . ?
C20 C21 1.501(14) . ?
C36 C35 1.383(16) . ?
C36 C37 1.384(15) . ?
C26 H26 0.9300 . ?
C26 C21 1.394(15) . ?
C26 C25 1.383(15) . ?
N1 C9 1.488(13) . ?
C13 H13 0.9300 . ?
C35 H35 0.9300 . ?
O7 Cd2 2.376(7) 1_556 ?
C38 H38 0.9300 . ?
C38 C37 1.387(16) . ?
C37 H37 0.9300 . ?
C30 H30 0.9300 . ?
C30 C29 1.397(16) . ?
C29 H29 0.9300 . ?
C2 C7 1.422(14) . ?
C33 H33 0.9300 . ?
C7 H7 0.9300 . ?
C7 C6 1.382(15) . ?
C15 H15 0.9300 . ?
C19 H19 0.9300 . ?
C11 H11A 0.9300 . ?
C9 H9A 0.9700 . ?
C9 H9B 0.9700 . ?
C9 C6 1.520(14) . ?
O9 C39 1.270(10) . ?
C39 C40 1.514(10) . ?
C39 O10 1.261(10) . ?
C40 H40 0.9800 . ?
C40 C41 1.508(11) . ?
C40 O11 1.441(14) . ?
O12 H12 0.8200 . ?
O12 C41 1.433(13) . ?
C41 H41 0.9800 . ?
C41 C42 1.515(10) . ?
O11 H11 0.8200 . ?
C42 O13 1.283(10) . ?
C42 O14 1.269(10) . ?
O13 Cd1 2.340(8) 1_654 ?
O2W H2WA 0.8747 . ?
O2W H2WB 0.8748 . ?
O1W H1WA 0.8522 . ?
O1W H1WB 0.8522 . ?
O6W H6WA 0.8499 . ?
O6W H6WB 0.8501 . ?
O7W H7WA 0.8505 . ?
O7W H7WB 0.8503 . ?
O4W H4WA 0.8507 . ?
O4W H4WB 0.8494 . ?
O5W H5WA 0.8500 . ?
O5W H5WB 0.8501 . ?
O3W H3WA 0.8501 . ?
O3W H3WB 0.8501 . ?

loop_
_twin_individual_id
_twin_individual_mass_fraction_refined
1 0.5745(19)
2 0.4255(19)
